data_7707697
loop_
_publ_author_name
'Suenaga, Yusaku'
'Mibu, Takuto'
'Okubo, Takashi'
'Maekawa, Masahiko'
'Kuroda-Sowa, Takayoshi'
'Sugimoto, Kunihisa'

_publ_section_title
;
 Dinuclear cobalt complexes with a redox active biphenyl bridging ligand
 [Co<sub>2</sub>(BP)(tqa)<sub>2</sub>](PF<sub>6</sub>)<sub>2</sub>
 (H<sub>4</sub>BP = 4,4'-bis(3-<i>tert</i>-butyl-1,2-catechol), tqa =
 tris(2-quinolylmethyl)amine): structure and magnetic properties.
;
_journal_issue 28
_journal_name_full 'Dalton transactions (Cambridge, England : 2003)'
_journal_page_first 9833
_journal_page_last 9841
_journal_paper_doi 10.1039/d1dt00995h
_journal_volume 50
_journal_year 2021
_chemical_formula_moiety 'C72 H62 Co2 N8 O4, 2(F6 P), 2(C3 H6 O)'
_chemical_formula_sum 'C90 H102 Co2 F12 N8 O10 P2'
_chemical_formula_weight 1863.59
_space_group_crystal_system monoclinic
_space_group_IT_number 11
_space_group_name_Hall '-P 2yb'
_space_group_name_H-M_alt 'P 1 21/m 1'
_atom_sites_solution_hydrogens geom
_atom_sites_solution_primary iterative
_audit_creation_date 2021-05-28
_audit_creation_method
;
Olex2 1.2
(compiled 2018.05.29 svn.r3508 for OlexSys, GUI svn.r5506)
;
_audit_update_record
;
2021-05-31 deposited with the CCDC.	2021-06-17 downloaded from the CCDC.
;
_cell_angle_alpha 90
_cell_angle_beta 102.590(3)
_cell_angle_gamma 90
_cell_formula_units_Z 2
_cell_length_a 9.1110(4)
_cell_length_b 41.1206(10)
_cell_length_c 12.1350(3)
_cell_measurement_reflns_used 16302
_cell_measurement_temperature 100
_cell_measurement_theta_max 29.1390
_cell_measurement_theta_min 2.2920
_cell_volume 4437.1(3)
_computing_cell_refinement 'CrysAlisPro 1.171.40.53 (Rigaku OD, 2019)'
_computing_data_collection 'CrysAlisPro 1.171.40.53 (Rigaku OD, 2019)'
_computing_data_reduction 'CrysAlisPro 1.171.40.53 (Rigaku OD, 2019)'
_computing_molecular_graphics 'Olex2 (Dolomanov et al., 2009)'
_computing_publication_material 'Olex2 (Dolomanov et al., 2009)'
_computing_structure_refinement 'ShelXL (Sheldrick, 2015)'
_computing_structure_solution 'olex2.solve (Bourhis et al., 2015)'
_diffrn_ambient_temperature 100.0
_diffrn_detector_area_resol_mean 5.8140
_diffrn_measured_fraction_theta_full 0.999
_diffrn_measured_fraction_theta_max 0.999
_diffrn_measurement_details
;
List of Runs (angles in degrees, time in seconds):

  # Type    Start    End  Width  t~exp~   \w     \q     \k     \f   Frames
#--------------------------------------------------------------------------
  1  \w     -5.00  55.04   0.38    0.38    --   16.20 -82.00  90.00  158
  2  \w     23.00  49.22   0.38    0.38    --   16.20  57.00 -30.00   69
  3  \w     72.00  97.08   0.38    0.38    --   16.20  57.00 -30.00   66
  4  \w    -19.00  49.02   0.38    0.38    --   16.20  57.00-120.00  179
  5  \w     56.00  85.64   0.38    0.38    --   16.20  57.00-120.00   78
  6  \w    -14.00  11.08   0.38    0.38    --   16.20  82.00 -90.00   66
  7  \w    -73.00  82.04   0.38    0.38    --   16.20 -38.00  60.00  408
;
_diffrn_measurement_device 'four-circle diffractometer'
_diffrn_measurement_device_type 'XtaLAB AFC12 (RINC): Kappa single'
_diffrn_measurement_method '\w scans'
_diffrn_radiation_type MoK\a
_diffrn_radiation_wavelength 0.71073
_diffrn_reflns_av_R_equivalents 0.0396
_diffrn_reflns_av_unetI/netI 0.0435
_diffrn_reflns_Laue_measured_fraction_full 0.999
_diffrn_reflns_Laue_measured_fraction_max 0.999
_diffrn_reflns_limit_h_max 11
_diffrn_reflns_limit_h_min -8
_diffrn_reflns_limit_k_max 53
_diffrn_reflns_limit_k_min -51
_diffrn_reflns_limit_l_max 14
_diffrn_reflns_limit_l_min -15
_diffrn_reflns_number 36159
_diffrn_reflns_point_group_measured_fraction_full 0.999
_diffrn_reflns_point_group_measured_fraction_max 0.999
_diffrn_reflns_theta_full 25.242
_diffrn_reflns_theta_max 27.484
_diffrn_reflns_theta_min 1.984
_exptl_absorpt_coefficient_mu 0.498
_exptl_absorpt_correction_T_max 1.00000
_exptl_absorpt_correction_T_min 0.58104
_exptl_absorpt_correction_type multi-scan
_exptl_absorpt_process_details
;
CrysAlisPro 1.171.40.53 (Rigaku Oxford Diffraction, 2019)
Empirical absorption correction using spherical harmonics,
 implemented in SCALE3 ABSPACK scaling algorithm.
;
_exptl_crystal_colour 'metallic dark green'
_exptl_crystal_colour_lustre metallic
_exptl_crystal_colour_modifier dark
_exptl_crystal_colour_primary green
_exptl_crystal_density_diffrn 1.395
_exptl_crystal_description block
_exptl_crystal_F_000 1940
_exptl_crystal_size_max 0.6
_exptl_crystal_size_mid 0.4
_exptl_crystal_size_min 0.1
_refine_diff_density_max 0.709
_refine_diff_density_min -0.428
_refine_diff_density_rms 0.097
_refine_ls_extinction_method none
_refine_ls_goodness_of_fit_ref 1.128
_refine_ls_hydrogen_treatment constr
_refine_ls_matrix_type full
_refine_ls_number_parameters 633
_refine_ls_number_reflns 10309
_refine_ls_number_restraints 412
_refine_ls_restrained_S_all 1.113
_refine_ls_R_factor_all 0.1069
_refine_ls_R_factor_gt 0.0939
_refine_ls_shift/su_max 0.000
_refine_ls_shift/su_mean 0.000
_refine_ls_structure_factor_coef Fsqd
_refine_ls_weighting_details 'w=1/[\s^2^(Fo^2^)+(0.0737P)^2^+15.6081P] where P=(Fo^2^+2Fc^2^)/3'
_refine_ls_weighting_scheme calc
_refine_ls_wR_factor_gt 0.2344
_refine_ls_wR_factor_ref 0.2410
_reflns_Friedel_coverage 0.000
_reflns_number_gt 8386
_reflns_number_total 10309
_reflns_threshold_expression 'I > 2\s(I)'
_cod_data_source_file d1dt00995h2.cif
_cod_data_source_block m7-48-7.5mm-acehex-r.t.
_cod_depositor_comments 'Adding full bibliography for 7707696--7707697.cif.'
_cod_database_code 7707697
_shelx_shelxl_version_number 2018/3
_shelx_space_group_comment
;
The symmetry employed for this shelxl refinement is uniquely defined
by the following loop, which should always be used as a source of
symmetry information in preference to the above space-group names.
They are only intended as comments.
;
_shelx_estimated_absorpt_t_max 0.952
_shelx_estimated_absorpt_t_min 0.754
_olex2_refinement_description
;
1. Fixed Uiso
 At 1.2 times of:
  All C(H) groups, All C(H,H) groups
 At 1.5 times of:
  All C(H,H,H) groups
2. Restrained distances
 P1A-F1A \\sim P1B-F1B
 with sigma of 0.02
 P1A-F2A \\sim P1B-F2B
 with sigma of 0.02
 P1A-F3A \\sim P1B-F3B
 with sigma of 0.02
 P1A-F4A \\sim P1B-F4B
 with sigma of 0.02
 P1A-F5A \\sim P1B-F5B
 with sigma of 0.02
 P1A-F6A \\sim P1B-F6B
 with sigma of 0.02
 P1A-F1A \\sim P1A-F2A \\sim P1A-F3A \\sim P1A-F4A \\sim P1A-F5A \\sim P1A-F6A
 with sigma of 0.02
 C5-C7A \\sim C5-C7B
 with sigma of 0.02
 C7A-C8A \\sim C7B-C8B \\sim C7A-C9A \\sim C7A-C10A
 with sigma of 0.02
 C7A-C9A \\sim C7B-C9B
 with sigma of 0.02
 C7A-C10A \\sim C7B-C10B
 with sigma of 0.02
3. Uiso/Uaniso restraints and constraints
P1A \\sim F1A \\sim F2A \\sim F3A \\sim F4A \\sim F5A \\sim F6A: within 2A with
sigma of 0.04 and sigma for terminal atoms of 0.08
P1B \\sim F1B \\sim F2B \\sim F3B \\sim F4B \\sim F5B \\sim F6B: within 2A with
sigma of 0.04 and sigma for terminal atoms of 0.08
C7A \\sim C7B \\sim C8A \\sim C8B \\sim C9A \\sim C9B \\sim C10A \\sim C10B:
within 2A with sigma of 0.04 and sigma for terminal atoms of 0.08
4. Rigid body (RIGU) restrains
 P1A, F1A, F2A, F3A, F4A, F5A, F6A
 with sigma for 1-2 distances of 0.004 and sigma for 1-3 distances of 0.004
 P1B, F1B, F2B, F3B, F4B, F5B, F6B
 with sigma for 1-2 distances of 0.004 and sigma for 1-3 distances of 0.004
 C7A, C7B, C8A, C8B, C9A, C9B, C10A, C10B
 with sigma for 1-2 distances of 0.004 and sigma for 1-3 distances of 0.004
5. Others
 Sof(P1B)=Sof(F1B)=Sof(F2B)=Sof(F3B)=Sof(F4B)=Sof(F5B)=Sof(F6B)=1-FVAR(1)
 Sof(P1A)=Sof(F1A)=Sof(F2A)=Sof(F3A)=Sof(F4A)=Sof(F5A)=Sof(F6A)=FVAR(1)
 Sof(C7B)=Sof(C8B)=Sof(H8BA)=Sof(H8BB)=Sof(H8BC)=Sof(C9B)=Sof(H9BA)=Sof(H9BB)=
 Sof(H9BC)=Sof(C10B)=Sof(H10D)=Sof(H10E)=Sof(H10F)=1-FVAR(2)
 Sof(C7A)=Sof(C8A)=Sof(H8AA)=Sof(H8AB)=Sof(H8AC)=Sof(C9A)=Sof(H9AA)=Sof(H9AB)=
 Sof(H9AC)=Sof(C10A)=Sof(H10A)=Sof(H10B)=Sof(H10C)=FVAR(2)
 Sof(C32)=Sof(H32)=Sof(C33)=Sof(H33)=Sof(C34)=Sof(H34)=Sof(C35)=Sof(H35)=1-
 FVAR(3)
 Sof(C12)=Sof(H12)=Sof(C13)=Sof(H13)=Sof(C14)=Sof(H14)=Sof(C15)=Sof(H15)=FVAR(3)
6.a Secondary CH2 refined with riding coordinates:
 C20(H20A,H20B), C30(H30A,H30B), C40(H40A,H40B)
6.b Aromatic/amide H refined with riding coordinates:
 C2(H2), C4(H4), C12(H12), C13(H13), C14(H14), C15(H15), C17(H17), C18(H18),
 C22(H22), C23(H23), C24(H24), C25(H25), C27(H27), C28(H28), C32(H32), C33(H33),
  C34(H34), C35(H35), C37(H37), C38(H38)
6.c Idealised Me refined as rotating group:
 C8A(H8AA,H8AB,H8AC), C9A(H9AA,H9AB,H9AC), C10A(H10A,H10B,H10C), C8B(H8BA,H8BB,
 H8BC), C9B(H9BA,H9BB,H9BC), C10B(H10D,H10E,H10F), C41(H41A,H41B,H41C),
 C43(H43A,H43B,H43C)
;
_olex2_submission_special_instructions 'No special instructions were received'
_oxdiff_exptl_absorpt_empirical_details
;
Empirical correction (ABSPACK) includes:
- Absorption correction using spherical harmonics
- Frame scaling
;

loop_
_space_group_symop_operation_xyz
'x, y, z'
'-x, y+1/2, -z'
'-x, -y, -z'
'x, -y-1/2, z'

loop_
_atom_site_label
_atom_site_type_symbol
_atom_site_fract_x
_atom_site_fract_y
_atom_site_fract_z
_atom_site_U_iso_or_equiv
_atom_site_adp_type
_atom_site_occupancy
_atom_site_site_symmetry_order
_atom_site_calc_flag
_atom_site_refinement_flags_posn
_atom_site_refinement_flags_adp
_atom_site_refinement_flags_occupancy
_atom_site_disorder_assembly
_atom_site_disorder_group
Co1 Co 0.43730(7) 0.11680(2) 0.28215(5) 0.03535(18) Uani 1 1 d . . . . .
O1 O 0.5475(4) 0.13326(7) 0.4472(3) 0.0373(7) Uani 1 1 d . . . . .
O2 O 0.4511(5) 0.16386(7) 0.2545(3) 0.0514(10) Uani 1 1 d . . . . .
N1 N 0.4276(5) 0.06738(9) 0.3357(3) 0.0439(10) Uani 1 1 d . . . . .
N2 N 0.2375(5) 0.11669(10) 0.3516(3) 0.0444(9) Uani 1 1 d . . . . .
N4 N 0.3215(4) 0.09737(9) 0.1234(3) 0.0359(8) Uani 1 1 d . . . . .
N3 N 0.6412(5) 0.09713(10) 0.2445(3) 0.0436(9) Uani 1 1 d . . . . .
C6 C 0.5484(5) 0.16379(10) 0.4516(4) 0.0368(10) Uani 1 1 d . . . . .
C1 C 0.4970(6) 0.18129(11) 0.3448(4) 0.0413(11) Uani 1 1 d . . . . .
C2 C 0.5011(7) 0.21484(11) 0.3445(4) 0.0463(12) Uani 1 1 d . . . . .
H2 H 0.469172 0.226118 0.275111 0.056 Uiso 1 1 calc R . . . .
C3 C 0.5509(7) 0.23268(10) 0.4439(4) 0.0440(12) Uani 1 1 d . . . . .
C4 C 0.5986(7) 0.21483(11) 0.5472(4) 0.0517(14) Uani 1 1 d . . . . .
H4 H 0.634294 0.226885 0.614477 0.062 Uiso 1 1 calc R . . . .
C5 C 0.5961(7) 0.18188(11) 0.5554(4) 0.0473(12) Uani 1 1 d D . . . .
C7A C 0.660(3) 0.1639(3) 0.6675(9) 0.057(4) Uani 0.64(4) 1 d D U P A 3
C8A C 0.721(4) 0.1877(3) 0.7637(12) 0.086(7) Uani 0.64(4) 1 d D U P A 3
H8AA H 0.748602 0.175792 0.835099 0.129 Uiso 0.64(4) 1 calc GR . P A 3
H8AB H 0.643830 0.203909 0.768760 0.129 Uiso 0.64(4) 1 calc GR . P A 3
H8AC H 0.810176 0.198763 0.748755 0.129 Uiso 0.64(4) 1 calc GR . P A 3
C9A C 0.783(2) 0.1393(4) 0.6633(17) 0.061(4) Uani 0.64(4) 1 d D U P A 3
H9AA H 0.812638 0.128347 0.736504 0.091 Uiso 0.64(4) 1 calc GR . P A 3
H9AB H 0.870705 0.150569 0.646453 0.091 Uiso 0.64(4) 1 calc GR . P A 3
H9AC H 0.746186 0.123213 0.604311 0.091 Uiso 0.64(4) 1 calc GR . P A 3
C10A C 0.522(3) 0.1468(6) 0.695(2) 0.095(6) Uani 0.64(4) 1 d D U P A 3
H10A H 0.554032 0.133180 0.762628 0.142 Uiso 0.64(4) 1 calc GR . P A 3
H10B H 0.473466 0.133205 0.631517 0.142 Uiso 0.64(4) 1 calc GR . P A 3
H10C H 0.450185 0.163182 0.710059 0.142 Uiso 0.64(4) 1 calc GR . P A 3
C7B C 0.602(4) 0.1639(4) 0.6683(12) 0.046(6) Uani 0.36(4) 1 d D U P A 4
C8B C 0.626(6) 0.1874(5) 0.7679(17) 0.072(9) Uani 0.36(4) 1 d D U P A 4
H8BA H 0.651061 0.175145 0.838693 0.108 Uiso 0.36(4) 1 calc GR . P A 4
H8BB H 0.533563 0.199919 0.765317 0.108 Uiso 0.36(4) 1 calc GR . P A 4
H8BC H 0.708376 0.202361 0.763677 0.108 Uiso 0.36(4) 1 calc GR . P A 4
C9B C 0.740(5) 0.1418(8) 0.687(3) 0.064(7) Uani 0.36(4) 1 d D U P A 4
H9BA H 0.760476 0.133312 0.764111 0.096 Uiso 0.36(4) 1 calc GR . P A 4
H9BB H 0.827072 0.154322 0.675302 0.096 Uiso 0.36(4) 1 calc GR . P A 4
H9BC H 0.721042 0.123739 0.633141 0.096 Uiso 0.36(4) 1 calc GR . P A 4
C10B C 0.461(4) 0.1442(6) 0.670(3) 0.060(6) Uani 0.36(4) 1 d D U P A 4
H10D H 0.477970 0.130749 0.738862 0.090 Uiso 0.36(4) 1 calc GR . P A 4
H10E H 0.436968 0.130105 0.603761 0.090 Uiso 0.36(4) 1 calc GR . P A 4
H10F H 0.376270 0.158967 0.670303 0.090 Uiso 0.36(4) 1 calc GR . P A 4
C11 C 0.1276(6) 0.13978(13) 0.3382(5) 0.0518(13) Uani 1 1 d . . . . .
C12 C 0.1344(16) 0.1660(3) 0.2815(11) 0.049(3) Uani 0.403(6) 1 d . . P . .
H12 H 0.213416 0.168520 0.242436 0.058 Uiso 0.403(6) 1 calc R . P . .
C13 C 0.0267(19) 0.1913(4) 0.2759(14) 0.069(5) Uani 0.403(6) 1 d . . P . .
H13 H 0.030860 0.210115 0.231389 0.083 Uiso 0.403(6) 1 calc R . P . .
C14 C -0.0857(15) 0.1877(4) 0.3374(14) 0.061(4) Uani 0.403(6) 1 d . . P . .
H14 H -0.157519 0.204518 0.336961 0.073 Uiso 0.403(6) 1 calc R . P . .
C15 C -0.0911(14) 0.1597(4) 0.3989(12) 0.053(3) Uani 0.403(6) 1 d . . P . .
H15 H -0.163342 0.157128 0.444087 0.064 Uiso 0.403(6) 1 calc R . P . .
C16 C 0.0061(8) 0.13662(17) 0.3930(6) 0.0705(18) Uani 1 1 d . . . . .
C17 C -0.0002(9) 0.10875(18) 0.4579(6) 0.078(2) Uani 1 1 d . . . . .
H17 H -0.082056 0.105835 0.493829 0.093 Uiso 1 1 calc R . . . .
C18 C 0.1098(8) 0.08574(16) 0.4700(5) 0.0673(18) Uani 1 1 d . . . . .
H18 H 0.105483 0.066739 0.513745 0.081 Uiso 1 1 calc R . . . .
C19 C 0.2292(7) 0.09077(12) 0.4165(4) 0.0496(13) Uani 1 1 d . . . . .
C20 C 0.3588(7) 0.06788(12) 0.4348(4) 0.0516(14) Uani 1 1 d . . . . .
H20A H 0.434815 0.074659 0.502299 0.062 Uiso 1 1 calc R . . . .
H20B H 0.324121 0.045741 0.448655 0.062 Uiso 1 1 calc R . . . .
C21 C 0.2765(6) 0.11184(13) 0.0203(4) 0.0447(11) Uani 1 1 d . . . . .
C22 C 0.2987(6) 0.14474(14) 0.0097(5) 0.0536(13) Uani 1 1 d . . . . .
H22 H 0.347759 0.156865 0.073782 0.064 Uiso 1 1 calc R . . . .
C23 C 0.2505(7) 0.16046(16) -0.0930(5) 0.0647(17) Uani 1 1 d . . . . .
H23 H 0.265173 0.183206 -0.098999 0.078 Uiso 1 1 calc R . . . .
C24 C 0.1789(8) 0.14212(18) -0.1892(5) 0.0702(18) Uani 1 1 d . . . . .
H24 H 0.146376 0.152543 -0.260158 0.084 Uiso 1 1 calc R . . . .
C25 C 0.1573(8) 0.10960(19) -0.1791(6) 0.076(2) Uani 1 1 d . . . . .
H25 H 0.109444 0.097481 -0.243657 0.092 Uiso 1 1 calc R . . . .
C26 C 0.2037(7) 0.09390(15) -0.0767(5) 0.0560(14) Uani 1 1 d . . . . .
C27 C 0.1843(8) 0.06020(17) -0.0650(5) 0.0675(17) Uani 1 1 d . . . . .
H27 H 0.138594 0.047481 -0.128610 0.081 Uiso 1 1 calc R . . . .
C28 C 0.2307(7) 0.04611(13) 0.0365(4) 0.0549(14) Uani 1 1 d . . . . .
H28 H 0.218303 0.023386 0.045298 0.066 Uiso 1 1 calc R . . . .
C29 C 0.2982(5) 0.06554(11) 0.1303(4) 0.0399(10) Uani 1 1 d . . . . .
C30 C 0.3348(6) 0.04862(11) 0.2424(4) 0.0475(12) Uani 1 1 d . . . . .
H30A H 0.239242 0.042793 0.263716 0.057 Uiso 1 1 calc R . . . .
H30B H 0.387913 0.028100 0.233656 0.057 Uiso 1 1 calc R . . . .
C31 C 0.7242(6) 0.10992(14) 0.1751(4) 0.0483(12) Uani 1 1 d . . . . .
C32 C 0.6937(8) 0.13952(18) 0.1328(6) 0.0342(17) Uani 0.597(6) 1 d . . P . .
H32 H 0.615198 0.152094 0.151699 0.041 Uiso 0.597(6) 1 calc R . P . .
C33 C 0.7792(9) 0.1517(2) 0.0601(7) 0.048(2) Uani 0.597(6) 1 d . . P . .
H33 H 0.761516 0.173143 0.030672 0.057 Uiso 0.597(6) 1 calc R . P . .
C34 C 0.8906(9) 0.1326(3) 0.0306(7) 0.054(2) Uani 0.597(6) 1 d . . P . .
H34 H 0.946902 0.141203 -0.020050 0.065 Uiso 0.597(6) 1 calc R . P . .
C35 C 0.9206(8) 0.1029(2) 0.0710(7) 0.043(2) Uani 0.597(6) 1 d . . P . .
H35 H 0.995125 0.089934 0.048239 0.052 Uiso 0.597(6) 1 calc R . P . .
C36 C 0.8425(6) 0.09144(19) 0.1452(5) 0.0633(16) Uani 1 1 d . . . . .
C37 C 0.8703(7) 0.06025(19) 0.1917(6) 0.0714(19) Uani 1 1 d . . . . .
H37 H 0.949041 0.047515 0.173964 0.086 Uiso 1 1 calc R . . . .
C38 C 0.7887(7) 0.04826(15) 0.2600(5) 0.0595(15) Uani 1 1 d . . . . .
H38 H 0.807650 0.027041 0.290791 0.071 Uiso 1 1 calc R . . . .
C39 C 0.6732(6) 0.06753(11) 0.2863(4) 0.0467(12) Uani 1 1 d . . . . .
C40 C 0.5839(6) 0.05528(12) 0.3658(5) 0.0526(14) Uani 1 1 d . . . . .
H40A H 0.583457 0.031211 0.364593 0.063 Uiso 1 1 calc R . . . .
H40B H 0.631249 0.062402 0.443332 0.063 Uiso 1 1 calc R . . . .
P1A P 0.8680(7) 0.02582(11) 0.6496(5) 0.0367(9) Uani 0.690(18) 1 d D U P B 1
F1A F 1.0420(11) 0.0352(3) 0.6774(14) 0.067(3) Uani 0.690(18) 1 d D U P B 1
F2A F 0.9069(8) -0.01127(13) 0.6357(7) 0.0548(18) Uani 0.690(18) 1 d D U P B 1
F3A F 0.8694(8) 0.0314(2) 0.5199(5) 0.063(2) Uani 0.690(18) 1 d D U P B 1
F4A F 0.8263(12) 0.06279(13) 0.6545(13) 0.104(4) Uani 0.690(18) 1 d D U P B 1
F5A F 0.8653(14) 0.0200(3) 0.7770(6) 0.088(3) Uani 0.690(18) 1 d D U P B 1
F6A F 0.6913(8) 0.0172(2) 0.6173(8) 0.058(2) Uani 0.690(18) 1 d D U P B 1
P1B P 0.879(2) 0.0288(4) 0.6718(12) 0.063(3) Uani 0.310(18) 1 d D U P B 2
F1B F 1.055(2) 0.0317(5) 0.685(3) 0.042(4) Uani 0.310(18) 1 d D U P B 2
F2B F 0.875(3) -0.0021(8) 0.595(3) 0.126(8) Uani 0.310(18) 1 d D U P B 2
F3B F 0.8492(19) 0.0501(8) 0.561(2) 0.101(8) Uani 0.310(18) 1 d D U P B 2
F4B F 0.8699(19) 0.0608(3) 0.739(2) 0.084(6) Uani 0.310(18) 1 d D U P B 2
F5B F 0.909(2) 0.0092(5) 0.7854(16) 0.080(5) Uani 0.310(18) 1 d D U P B 2
F6B F 0.704(2) 0.0236(7) 0.661(2) 0.084(6) Uani 0.310(18) 1 d D U P B 2
C42 C 0.4911(7) 0.03427(13) -0.1641(5) 0.0524(13) Uani 1 1 d . . . . .
C41 C 0.4358(9) 0.05304(17) -0.2667(5) 0.0730(19) Uani 1 1 d . . . . .
H41A H 0.521027 0.060191 -0.297920 0.109 Uiso 1 1 calc GR . . . .
H41B H 0.380532 0.072083 -0.249014 0.109 Uiso 1 1 calc GR . . . .
H41C H 0.368733 0.039453 -0.322295 0.109 Uiso 1 1 calc GR . . . .
O3 O 0.4558(6) 0.00622(11) -0.1573(4) 0.0777(14) Uani 1 1 d . . . . .
C43 C 0.5913(9) 0.0500(2) -0.0666(6) 0.087(2) Uani 1 1 d . . . . .
H43A H 0.550071 0.071235 -0.052886 0.130 Uiso 1 1 calc GR . . . .
H43B H 0.691341 0.052878 -0.082746 0.130 Uiso 1 1 calc GR . . . .
H43C H 0.599139 0.036257 0.000423 0.130 Uiso 1 1 calc GR . . . .

loop_
_atom_site_aniso_label
_atom_site_aniso_U_11
_atom_site_aniso_U_22
_atom_site_aniso_U_33
_atom_site_aniso_U_23
_atom_site_aniso_U_13
_atom_site_aniso_U_12
Co1 0.0459(4) 0.0224(3) 0.0343(3) 0.0018(2) 0.0012(2) -0.0023(2)
O1 0.0518(19) 0.0232(14) 0.0341(16) 0.0019(12) 0.0032(14) -0.0023(13)
O2 0.091(3) 0.0208(14) 0.0331(16) 0.0008(12) -0.0067(17) -0.0014(16)
N1 0.054(2) 0.0225(17) 0.046(2) 0.0056(16) -0.0076(18) -0.0041(16)
N2 0.057(3) 0.037(2) 0.038(2) -0.0068(17) 0.0077(18) -0.0107(19)
N4 0.035(2) 0.0348(19) 0.0355(19) -0.0002(15) 0.0036(15) 0.0004(15)
N3 0.042(2) 0.043(2) 0.040(2) -0.0002(17) -0.0034(17) -0.0021(18)
C6 0.049(3) 0.028(2) 0.032(2) -0.0004(17) 0.0065(19) 0.0004(18)
C1 0.063(3) 0.026(2) 0.031(2) 0.0037(17) 0.002(2) 0.000(2)
C2 0.081(4) 0.024(2) 0.030(2) 0.0030(17) 0.004(2) 0.002(2)
C3 0.076(4) 0.022(2) 0.032(2) 0.0008(17) 0.007(2) 0.002(2)
C4 0.095(4) 0.025(2) 0.029(2) -0.0018(18) 0.000(2) 0.002(2)
C5 0.079(4) 0.029(2) 0.030(2) 0.0045(18) 0.003(2) 0.005(2)
C7A 0.086(10) 0.045(6) 0.035(5) 0.003(4) 0.005(5) 0.020(5)
C8A 0.165(18) 0.046(6) 0.033(5) -0.003(4) -0.011(8) 0.034(8)
C9A 0.085(10) 0.047(6) 0.039(7) -0.004(5) -0.011(6) 0.022(6)
C10A 0.108(12) 0.112(12) 0.066(10) 0.047(9) 0.025(9) 0.014(9)
C7B 0.096(15) 0.014(6) 0.023(6) 0.008(5) 0.003(8) 0.017(7)
C8B 0.16(3) 0.028(7) 0.021(6) 0.007(5) 0.013(12) 0.026(11)
C9B 0.097(15) 0.044(10) 0.044(13) -0.001(9) 0.001(10) 0.025(10)
C10B 0.106(16) 0.044(9) 0.042(11) 0.017(7) 0.043(11) 0.012(9)
C11 0.051(3) 0.046(3) 0.056(3) -0.016(2) 0.009(2) -0.009(2)
C12 0.054(8) 0.048(7) 0.040(6) -0.010(5) 0.002(5) -0.001(6)
C13 0.067(10) 0.067(10) 0.070(10) 0.022(8) 0.004(8) 0.028(8)
C14 0.033(7) 0.066(9) 0.083(10) -0.019(8) 0.010(7) 0.008(6)
C15 0.027(6) 0.074(10) 0.060(8) 0.001(7) 0.013(5) -0.002(6)
C16 0.068(4) 0.065(4) 0.086(5) -0.028(4) 0.033(4) -0.014(3)
C17 0.085(5) 0.079(5) 0.086(5) -0.034(4) 0.054(4) -0.038(4)
C18 0.088(5) 0.063(4) 0.058(3) -0.019(3) 0.031(3) -0.039(4)
C19 0.068(4) 0.041(3) 0.037(2) -0.007(2) 0.008(2) -0.019(2)
C20 0.074(4) 0.037(3) 0.039(3) 0.007(2) 0.001(2) -0.019(2)
C21 0.040(3) 0.050(3) 0.042(3) 0.008(2) 0.005(2) 0.003(2)
C22 0.054(3) 0.057(3) 0.045(3) 0.008(2) 0.001(2) -0.004(3)
C23 0.064(4) 0.060(4) 0.060(3) 0.019(3) -0.009(3) -0.006(3)
C24 0.069(4) 0.090(5) 0.045(3) 0.021(3) -0.003(3) -0.009(4)
C25 0.080(5) 0.086(5) 0.056(4) 0.004(3) 0.000(3) -0.018(4)
C26 0.058(3) 0.066(4) 0.041(3) 0.001(3) 0.003(2) -0.003(3)
C27 0.080(4) 0.073(4) 0.045(3) -0.012(3) 0.002(3) -0.021(3)
C28 0.075(4) 0.041(3) 0.045(3) -0.009(2) 0.005(3) -0.005(3)
C29 0.040(2) 0.034(2) 0.043(2) -0.0037(19) 0.0030(19) -0.0009(19)
C30 0.062(3) 0.027(2) 0.046(3) -0.0018(19) -0.002(2) -0.001(2)
C31 0.040(3) 0.057(3) 0.040(3) 0.001(2) -0.006(2) 0.003(2)
C32 0.029(4) 0.038(4) 0.035(4) 0.014(3) 0.005(3) -0.003(3)
C33 0.040(4) 0.053(5) 0.049(5) 0.029(4) 0.007(4) -0.002(4)
C34 0.028(4) 0.092(7) 0.042(4) 0.018(5) 0.007(3) -0.004(4)
C35 0.023(4) 0.070(6) 0.037(4) 0.005(4) 0.007(3) 0.001(3)
C36 0.035(3) 0.099(5) 0.054(3) -0.007(3) 0.005(2) 0.000(3)
C37 0.038(3) 0.091(5) 0.075(4) -0.013(4) -0.008(3) 0.023(3)
C38 0.052(3) 0.053(3) 0.068(4) -0.003(3) 0.001(3) 0.012(3)
C39 0.043(3) 0.032(2) 0.053(3) -0.001(2) -0.015(2) 0.004(2)
C40 0.060(3) 0.029(2) 0.058(3) 0.008(2) -0.009(3) 0.006(2)
P1A 0.0423(16) 0.0263(13) 0.0403(16) 0.0047(10) 0.0064(11) -0.0031(10)
F1A 0.055(4) 0.081(7) 0.056(5) 0.013(5) -0.007(3) -0.036(4)
F2A 0.044(3) 0.031(2) 0.087(4) 0.004(2) 0.009(3) 0.0026(19)
F3A 0.051(3) 0.091(5) 0.043(3) 0.021(3) 0.000(2) -0.005(3)
F4A 0.126(7) 0.026(3) 0.182(11) -0.013(4) 0.083(8) -0.004(3)
F5A 0.106(7) 0.122(8) 0.037(3) -0.015(3) 0.018(3) -0.050(6)
F6A 0.042(3) 0.053(4) 0.075(6) 0.019(3) 0.007(3) 0.006(2)
P1B 0.068(5) 0.054(5) 0.067(6) 0.012(4) 0.013(5) -0.001(4)
F1B 0.054(6) 0.027(6) 0.044(10) -0.003(5) 0.006(6) 0.014(5)
F2B 0.109(15) 0.107(14) 0.155(16) -0.073(12) 0.013(14) -0.029(13)
F3B 0.059(8) 0.146(18) 0.094(11) 0.066(12) 0.007(9) 0.002(11)
F4B 0.078(9) 0.050(6) 0.130(14) -0.009(7) 0.035(10) 0.014(6)
F5B 0.057(9) 0.069(9) 0.106(10) 0.055(8) 0.000(7) -0.016(7)
F6B 0.065(7) 0.088(14) 0.092(16) 0.040(10) 0.000(8) -0.006(7)
C42 0.067(4) 0.041(3) 0.049(3) -0.005(2) 0.014(3) 0.007(2)
C41 0.098(5) 0.063(4) 0.058(4) 0.012(3) 0.017(3) 0.014(4)
O3 0.113(4) 0.048(2) 0.073(3) 0.001(2) 0.021(3) -0.003(2)
C43 0.080(5) 0.113(6) 0.064(4) -0.023(4) 0.006(4) -0.017(5)

loop_
_atom_type_symbol
_atom_type_description
_atom_type_scat_dispersion_real
_atom_type_scat_dispersion_imag
_atom_type_scat_source
C C 0.0033 0.0016 'International Tables Vol C Tables 4.2.6.8 and 6.1.1.4'
Co Co 0.3494 0.9721 'International Tables Vol C Tables 4.2.6.8 and 6.1.1.4'
F F 0.0171 0.0103 'International Tables Vol C Tables 4.2.6.8 and 6.1.1.4'
H H 0.0000 0.0000 'International Tables Vol C Tables 4.2.6.8 and 6.1.1.4'
N N 0.0061 0.0033 'International Tables Vol C Tables 4.2.6.8 and 6.1.1.4'
O O 0.0106 0.0060 'International Tables Vol C Tables 4.2.6.8 and 6.1.1.4'
P P 0.1023 0.0942 'International Tables Vol C Tables 4.2.6.8 and 6.1.1.4'

loop_
_geom_angle_atom_site_label_1
_geom_angle_atom_site_label_2
_geom_angle_atom_site_label_3
_geom_angle
_geom_angle_site_symmetry_1
_geom_angle_site_symmetry_3
_geom_angle_publ_flag
O1 Co1 N2 84.22(14) . . ?
O1 Co1 N3 93.81(14) . . ?
O2 Co1 O1 79.34(12) . . ?
O2 Co1 N1 172.32(15) . . ?
O2 Co1 N2 99.11(17) . . ?
O2 Co1 N4 104.49(14) . . ?
O2 Co1 N3 103.96(17) . . ?
N1 Co1 O1 93.34(13) . . ?
N1 Co1 N2 77.67(17) . . ?
N1 Co1 N3 78.66(17) . . ?
N4 Co1 O1 175.79(13) . . ?
N4 Co1 N1 82.76(15) . . ?
N4 Co1 N2 93.36(15) . . ?
N4 Co1 N3 87.01(15) . . ?
N3 Co1 N2 156.08(16) . . ?
C6 O1 Co1 110.6(3) . . ?
C1 O2 Co1 114.7(3) . . ?
C20 N1 Co1 106.7(3) . . ?
C20 N1 C30 111.1(4) . . ?
C20 N1 C40 111.2(4) . . ?
C30 N1 Co1 108.6(3) . . ?
C30 N1 C40 112.0(4) . . ?
C40 N1 Co1 107.1(3) . . ?
C11 N2 Co1 127.6(4) . . ?
C19 N2 Co1 113.0(4) . . ?
C19 N2 C11 119.4(5) . . ?
C21 N4 Co1 130.8(3) . . ?
C29 N4 Co1 111.4(3) . . ?
C29 N4 C21 117.8(4) . . ?
C31 N3 Co1 127.4(3) . . ?
C39 N3 Co1 112.9(4) . . ?
C39 N3 C31 119.2(5) . . ?
O1 C6 C1 117.1(4) . . ?
O1 C6 C5 123.3(4) . . ?
C5 C6 C1 119.6(4) . . ?
O2 C1 C6 117.1(4) . . ?
O2 C1 C2 123.6(4) . . ?
C2 C1 C6 119.3(4) . . ?
C1 C2 H2 119.1 . . ?
C1 C2 C3 121.7(4) . . ?
C3 C2 H2 119.1 . . ?
C2 C3 C3 121.6(3) . 4_565 ?
C2 C3 C4 117.6(4) . . ?
C3 C3 C4 120.7(2) 4_565 . ?
C3 C4 H4 117.7 . . ?
C5 C4 C3 124.5(4) . . ?
C5 C4 H4 117.7 . . ?
C6 C5 C7A 120.3(6) . . ?
C6 C5 C7B 118.2(8) . . ?
C4 C5 C6 117.1(4) . . ?
C4 C5 C7A 122.1(7) . . ?
C4 C5 C7B 122.9(8) . . ?
C8A C7A C5 111.7(10) . . ?
C8A C7A C10A 107.6(13) . . ?
C9A C7A C5 115.3(11) . . ?
C9A C7A C8A 107.5(10) . . ?
C9A C7A C10A 110.4(12) . . ?
C10A C7A C5 104.1(11) . . ?
C7A C8A H8AA 109.5 . . ?
C7A C8A H8AB 109.5 . . ?
C7A C8A H8AC 109.5 . . ?
H8AA C8A H8AB 109.5 . . ?
H8AA C8A H8AC 109.5 . . ?
H8AB C8A H8AC 109.5 . . ?
C7A C9A H9AA 109.5 . . ?
C7A C9A H9AB 109.5 . . ?
C7A C9A H9AC 109.5 . . ?
H9AA C9A H9AB 109.5 . . ?
H9AA C9A H9AC 109.5 . . ?
H9AB C9A H9AC 109.5 . . ?
C7A C10A H10A 109.5 . . ?
C7A C10A H10B 109.5 . . ?
C7A C10A H10C 109.5 . . ?
H10A C10A H10B 109.5 . . ?
H10A C10A H10C 109.5 . . ?
H10B C10A H10C 109.5 . . ?
C8B C7B C5 111.8(13) . . ?
C8B C7B C9B 106.8(17) . . ?
C8B C7B C10B 107.3(17) . . ?
C9B C7B C5 106.5(18) . . ?
C9B C7B C10B 110.5(17) . . ?
C10B C7B C5 113.7(15) . . ?
C7B C8B H8BA 109.5 . . ?
C7B C8B H8BB 109.5 . . ?
C7B C8B H8BC 109.5 . . ?
H8BA C8B H8BB 109.5 . . ?
H8BA C8B H8BC 109.5 . . ?
H8BB C8B H8BC 109.5 . . ?
C7B C9B H9BA 109.5 . . ?
C7B C9B H9BB 109.5 . . ?
C7B C9B H9BC 109.5 . . ?
H9BA C9B H9BB 109.5 . . ?
H9BA C9B H9BC 109.5 . . ?
H9BB C9B H9BC 109.5 . . ?
C7B C10B H10D 109.5 . . ?
C7B C10B H10E 109.5 . . ?
C7B C10B H10F 109.5 . . ?
H10D C10B H10E 109.5 . . ?
H10D C10B H10F 109.5 . . ?
H10E C10B H10F 109.5 . . ?
N2 C11 C16 120.6(6) . . ?
C12 C11 N2 121.8(8) . . ?
C12 C11 C16 117.5(8) . . ?
C11 C12 H12 119.2 . . ?
C11 C12 C13 121.7(14) . . ?
C13 C12 H12 119.2 . . ?
C12 C13 H13 120.8 . . ?
C14 C13 C12 118.5(15) . . ?
C14 C13 H13 120.8 . . ?
C13 C14 H14 120.3 . . ?
C15 C14 C13 119.4(13) . . ?
C15 C14 H14 120.3 . . ?
C14 C15 H15 120.9 . . ?
C16 C15 C14 118.1(12) . . ?
C16 C15 H15 120.9 . . ?
C15 C16 C11 124.5(9) . . ?
C15 C16 C17 116.8(9) . . ?
C17 C16 C11 118.2(6) . . ?
C16 C17 H17 119.7 . . ?
C18 C17 C16 120.7(6) . . ?
C18 C17 H17 119.7 . . ?
C17 C18 H18 120.8 . . ?
C17 C18 C19 118.4(6) . . ?
C19 C18 H18 120.8 . . ?
N2 C19 C18 122.7(6) . . ?
N2 C19 C20 116.6(5) . . ?
C18 C19 C20 120.6(5) . . ?
N1 C20 C19 110.6(4) . . ?
N1 C20 H20A 109.5 . . ?
N1 C20 H20B 109.5 . . ?
C19 C20 H20A 109.5 . . ?
C19 C20 H20B 109.5 . . ?
H20A C20 H20B 108.1 . . ?
N4 C21 C22 119.5(5) . . ?
N4 C21 C26 121.6(5) . . ?
C22 C21 C26 118.8(5) . . ?
C21 C22 H22 119.4 . . ?
C21 C22 C23 121.2(5) . . ?
C23 C22 H22 119.4 . . ?
C22 C23 H23 120.4 . . ?
C22 C23 C24 119.2(6) . . ?
C24 C23 H23 120.4 . . ?
C23 C24 H24 120.1 . . ?
C25 C24 C23 119.8(6) . . ?
C25 C24 H24 120.1 . . ?
C24 C25 H25 119.4 . . ?
C24 C25 C26 121.1(6) . . ?
C26 C25 H25 119.4 . . ?
C25 C26 C21 119.8(6) . . ?
C25 C26 C27 122.0(6) . . ?
C27 C26 C21 118.2(5) . . ?
C26 C27 H27 120.1 . . ?
C28 C27 C26 119.7(5) . . ?
C28 C27 H27 120.1 . . ?
C27 C28 H28 120.4 . . ?
C27 C28 C29 119.2(5) . . ?
C29 C28 H28 120.4 . . ?
N4 C29 C28 123.4(5) . . ?
N4 C29 C30 120.4(4) . . ?
C28 C29 C30 116.0(4) . . ?
N1 C30 C29 115.5(4) . . ?
N1 C30 H30A 108.4 . . ?
N1 C30 H30B 108.4 . . ?
C29 C30 H30A 108.4 . . ?
C29 C30 H30B 108.4 . . ?
H30A C30 H30B 107.5 . . ?
N3 C31 C36 120.4(5) . . ?
C32 C31 N3 119.9(6) . . ?
C32 C31 C36 119.7(6) . . ?
C31 C32 H32 120.7 . . ?
C31 C32 C33 118.5(7) . . ?
C33 C32 H32 120.7 . . ?
C32 C33 H33 120.0 . . ?
C34 C33 C32 120.0(8) . . ?
C34 C33 H33 120.0 . . ?
C33 C34 H34 119.0 . . ?
C35 C34 C33 122.0(8) . . ?
C35 C34 H34 119.0 . . ?
C34 C35 H35 120.9 . . ?
C34 C35 C36 118.2(8) . . ?
C36 C35 H35 120.9 . . ?
C35 C36 C31 121.4(7) . . ?
C35 C36 C37 120.8(7) . . ?
C37 C36 C31 117.7(6) . . ?
C36 C37 H37 119.5 . . ?
C38 C37 C36 121.1(6) . . ?
C38 C37 H37 119.5 . . ?
C37 C38 H38 120.6 . . ?
C37 C38 C39 118.8(6) . . ?
C39 C38 H38 120.6 . . ?
N3 C39 C38 122.9(6) . . ?
N3 C39 C40 117.1(5) . . ?
C38 C39 C40 120.0(5) . . ?
N1 C40 C39 111.2(4) . . ?
N1 C40 H40A 109.4 . . ?
N1 C40 H40B 109.4 . . ?
C39 C40 H40A 109.4 . . ?
C39 C40 H40B 109.4 . . ?
H40A C40 H40B 108.0 . . ?
F1A P1A F6A 177.8(8) . . ?
F2A P1A F1A 91.1(6) . . ?
F2A P1A F3A 89.0(4) . . ?
F2A P1A F6A 89.9(5) . . ?
F3A P1A F1A 87.2(7) . . ?
F3A P1A F6A 90.8(5) . . ?
F4A P1A F1A 89.7(6) . . ?
F4A P1A F2A 176.1(6) . . ?
F4A P1A F3A 87.2(5) . . ?
F4A P1A F6A 89.2(5) . . ?
F5A P1A F1A 93.3(8) . . ?
F5A P1A F2A 90.6(5) . . ?
F5A P1A F3A 179.4(6) . . ?
F5A P1A F4A 93.2(6) . . ?
F5A P1A F6A 88.7(5) . . ?
F2B P1B F1B 90.8(15) . . ?
F2B P1B F3B 88.1(15) . . ?
F2B P1B F6B 86.9(15) . . ?
F3B P1B F1B 91.6(15) . . ?
F3B P1B F6B 91.4(14) . . ?
F4B P1B F1B 93.0(12) . . ?
F4B P1B F2B 174.4(17) . . ?
F4B P1B F3B 87.7(13) . . ?
F4B P1B F5B 89.5(11) . . ?
F4B P1B F6B 89.5(13) . . ?
F5B P1B F1B 88.1(16) . . ?
F5B P1B F2B 94.7(16) . . ?
F5B P1B F3B 177.2(15) . . ?
F5B P1B F6B 89.0(13) . . ?
F6B P1B F1B 176.2(16) . . ?
C41 C42 C43 119.4(6) . . ?
O3 C42 C41 121.1(6) . . ?
O3 C42 C43 119.5(6) . . ?
C42 C41 H41A 109.5 . . ?
C42 C41 H41B 109.5 . . ?
C42 C41 H41C 109.5 . . ?
H41A C41 H41B 109.5 . . ?
H41A C41 H41C 109.5 . . ?
H41B C41 H41C 109.5 . . ?
C42 C43 H43A 109.5 . . ?
C42 C43 H43B 109.5 . . ?
C42 C43 H43C 109.5 . . ?
H43A C43 H43B 109.5 . . ?
H43A C43 H43C 109.5 . . ?
H43B C43 H43C 109.5 . . ?

loop_
_geom_bond_atom_site_label_1
_geom_bond_atom_site_label_2
_geom_bond_distance
_geom_bond_site_symmetry_2
_geom_bond_publ_flag
Co1 O1 2.145(3) . ?
Co1 O2 1.973(3) . ?
Co1 N1 2.141(4) . ?
Co1 N2 2.166(5) . ?
Co1 N4 2.140(4) . ?
Co1 N3 2.164(4) . ?
O1 C6 1.256(5) . ?
O2 C1 1.300(5) . ?
N1 C20 1.473(7) . ?
N1 C30 1.475(6) . ?
N1 C40 1.477(7) . ?
N2 C11 1.364(7) . ?
N2 C19 1.337(6) . ?
N4 C21 1.365(6) . ?
N4 C29 1.332(6) . ?
N3 C31 1.355(7) . ?
N3 C39 1.326(6) . ?
C6 C1 1.467(6) . ?
C6 C5 1.446(6) . ?
C1 C2 1.380(6) . ?
C2 H2 0.9500 . ?
C2 C3 1.400(6) . ?
C3 C3 1.425(8) 4_565 ?
C3 C4 1.436(6) . ?
C4 H4 0.9500 . ?
C4 C5 1.359(6) . ?
C5 C7A 1.546(11) . ?
C5 C7B 1.547(13) . ?
C7A C8A 1.533(11) . ?
C7A C9A 1.522(11) . ?
C7A C10A 1.542(12) . ?
C8A H8AA 0.9800 . ?
C8A H8AB 0.9800 . ?
C8A H8AC 0.9800 . ?
C9A H9AA 0.9800 . ?
C9A H9AB 0.9800 . ?
C9A H9AC 0.9800 . ?
C10A H10A 0.9800 . ?
C10A H10B 0.9800 . ?
C10A H10C 0.9800 . ?
C7B C8B 1.526(13) . ?
C7B C9B 1.527(14) . ?
C7B C10B 1.529(14) . ?
C8B H8BA 0.9800 . ?
C8B H8BB 0.9800 . ?
C8B H8BC 0.9800 . ?
C9B H9BA 0.9800 . ?
C9B H9BB 0.9800 . ?
C9B H9BC 0.9800 . ?
C10B H10D 0.9800 . ?
C10B H10E 0.9800 . ?
C10B H10F 0.9800 . ?
C11 C12 1.288(15) . ?
C11 C16 1.416(9) . ?
C12 H12 0.9500 . ?
C12 C13 1.420(19) . ?
C13 H13 0.9500 . ?
C13 C14 1.40(2) . ?
C14 H14 0.9500 . ?
C14 C15 1.38(2) . ?
C15 H15 0.9500 . ?
C15 C16 1.310(15) . ?
C16 C17 1.398(10) . ?
C17 H17 0.9500 . ?
C17 C18 1.363(10) . ?
C18 H18 0.9500 . ?
C18 C19 1.398(8) . ?
C19 C20 1.488(8) . ?
C20 H20A 0.9900 . ?
C20 H20B 0.9900 . ?
C21 C22 1.378(7) . ?
C21 C26 1.425(7) . ?
C22 H22 0.9500 . ?
C22 C23 1.387(7) . ?
C23 H23 0.9500 . ?
C23 C24 1.423(9) . ?
C24 H24 0.9500 . ?
C24 C25 1.361(10) . ?
C25 H25 0.9500 . ?
C25 C26 1.383(9) . ?
C26 C27 1.408(9) . ?
C27 H27 0.9500 . ?
C27 C28 1.343(8) . ?
C28 H28 0.9500 . ?
C28 C29 1.417(7) . ?
C29 C30 1.499(7) . ?
C30 H30A 0.9900 . ?
C30 H30B 0.9900 . ?
C31 C32 1.327(9) . ?
C31 C36 1.428(8) . ?
C32 H32 0.9500 . ?
C32 C33 1.392(10) . ?
C33 H33 0.9500 . ?
C33 C34 1.390(13) . ?
C34 H34 0.9500 . ?
C34 C35 1.325(13) . ?
C35 H35 0.9500 . ?
C35 C36 1.348(10) . ?
C36 C37 1.402(10) . ?
C37 H37 0.9500 . ?
C37 C38 1.324(10) . ?
C38 H38 0.9500 . ?
C38 C39 1.408(8) . ?
C39 C40 1.480(8) . ?
C40 H40A 0.9900 . ?
C40 H40B 0.9900 . ?
P1A F1A 1.595(7) . ?
P1A F2A 1.584(6) . ?
P1A F3A 1.594(6) . ?
P1A F4A 1.571(6) . ?
P1A F5A 1.569(6) . ?
P1A F6A 1.611(6) . ?
P1B F1B 1.584(13) . ?
P1B F2B 1.571(13) . ?
P1B F3B 1.572(12) . ?
P1B F4B 1.561(12) . ?
P1B F5B 1.569(12) . ?
P1B F6B 1.581(13) . ?
C42 C41 1.459(8) . ?
C42 O3 1.205(7) . ?
C42 C43 1.476(8) . ?
C41 H41A 0.9800 . ?
C41 H41B 0.9800 . ?
C41 H41C 0.9800 . ?
C43 H43A 0.9800 . ?
C43 H43B 0.9800 . ?
C43 H43C 0.9800 . ?

loop_
_geom_torsion_atom_site_label_1
_geom_torsion_atom_site_label_2
_geom_torsion_atom_site_label_3
_geom_torsion_atom_site_label_4
_geom_torsion
_geom_torsion_site_symmetry_1
_geom_torsion_site_symmetry_2
_geom_torsion_site_symmetry_3
_geom_torsion_site_symmetry_4
_geom_torsion_publ_flag
Co1 O1 C6 C1 -8.4(5) . . . . ?
Co1 O1 C6 C5 171.2(4) . . . . ?
Co1 O2 C1 C6 6.9(6) . . . . ?
Co1 O2 C1 C2 -173.8(5) . . . . ?
Co1 N1 C20 C19 42.3(4) . . . . ?
Co1 N1 C30 C29 12.0(6) . . . . ?
Co1 N1 C40 C39 -39.1(5) . . . . ?
Co1 N2 C11 C12 -1.9(9) . . . . ?
Co1 N2 C11 C16 -177.7(4) . . . . ?
Co1 N2 C19 C18 180.0(4) . . . . ?
Co1 N2 C19 C20 3.1(5) . . . . ?
Co1 N4 C21 C22 -3.4(7) . . . . ?
Co1 N4 C21 C26 178.1(4) . . . . ?
Co1 N4 C29 C28 -176.8(4) . . . . ?
Co1 N4 C29 C30 7.2(6) . . . . ?
Co1 N3 C31 C32 8.7(7) . . . . ?
Co1 N3 C31 C36 -170.0(4) . . . . ?
Co1 N3 C39 C38 171.4(4) . . . . ?
Co1 N3 C39 C40 -10.1(5) . . . . ?
O1 C6 C1 O2 1.7(7) . . . . ?
O1 C6 C1 C2 -177.7(5) . . . . ?
O1 C6 C5 C4 176.8(5) . . . . ?
O1 C6 C5 C7A 4.2(13) . . . . ?
O1 C6 C5 C7B -18.2(17) . . . . ?
O2 C1 C2 C3 179.8(5) . . . . ?
N2 C11 C12 C13 -174.4(10) . . . . ?
N2 C11 C16 C15 169.2(9) . . . . ?
N2 C11 C16 C17 -2.0(9) . . . . ?
N2 C19 C20 N1 -31.2(6) . . . . ?
N4 C21 C22 C23 -178.1(5) . . . . ?
N4 C21 C26 C25 178.8(6) . . . . ?
N4 C21 C26 C27 -2.6(9) . . . . ?
N4 C29 C30 N1 -13.6(7) . . . . ?
N3 C31 C32 C33 -178.9(6) . . . . ?
N3 C31 C36 C35 176.0(6) . . . . ?
N3 C31 C36 C37 -1.1(8) . . . . ?
N3 C39 C40 N1 34.0(6) . . . . ?
C6 C1 C2 C3 -1.0(9) . . . . ?
C6 C5 C7A C8A 173.0(12) . . . . ?
C6 C5 C7A C9A 49.9(16) . . . . ?
C6 C5 C7A C10A -71.1(16) . . . . ?
C6 C5 C7B C8B -169.5(17) . . . . ?
C6 C5 C7B C9B 74(2) . . . . ?
C6 C5 C7B C10B -48(2) . . . . ?
C1 C6 C5 C4 -3.6(8) . . . . ?
C1 C6 C5 C7A -176.2(11) . . . . ?
C1 C6 C5 C7B 161.4(16) . . . . ?
C1 C2 C3 C3 -178.2(4) . . . 4_565 ?
C1 C2 C3 C4 0.1(9) . . . . ?
C2 C3 C4 C5 -1.2(10) . . . . ?
C3 C3 C4 C5 177.1(5) 4_565 . . . ?
C3 C4 C5 C6 2.9(10) . . . . ?
C3 C4 C5 C7A 175.4(12) . . . . ?
C3 C4 C5 C7B -161.3(17) . . . . ?
C4 C5 C7A C8A 0.8(14) . . . . ?
C4 C5 C7A C9A -122.3(11) . . . . ?
C4 C5 C7A C10A 116.7(12) . . . . ?
C4 C5 C7B C8B -5(2) . . . . ?
C4 C5 C7B C9B -121.7(16) . . . . ?
C4 C5 C7B C10B 116.3(14) . . . . ?
C5 C6 C1 O2 -178.0(5) . . . . ?
C5 C6 C1 C2 2.7(8) . . . . ?
C11 N2 C19 C18 1.5(7) . . . . ?
C11 N2 C19 C20 -175.3(4) . . . . ?
C11 C12 C13 C14 2(2) . . . . ?
C11 C16 C17 C18 1.6(10) . . . . ?
C12 C11 C16 C15 -6.8(13) . . . . ?
C12 C11 C16 C17 -178.0(8) . . . . ?
C12 C13 C14 C15 -2(2) . . . . ?
C13 C14 C15 C16 -3(2) . . . . ?
C14 C15 C16 C11 7.4(18) . . . . ?
C14 C15 C16 C17 178.8(11) . . . . ?
C15 C16 C17 C18 -170.3(9) . . . . ?
C16 C11 C12 C13 1.5(16) . . . . ?
C16 C17 C18 C19 0.3(10) . . . . ?
C17 C18 C19 N2 -2.0(8) . . . . ?
C17 C18 C19 C20 174.8(5) . . . . ?
C18 C19 C20 N1 151.9(5) . . . . ?
C19 N2 C11 C12 176.3(7) . . . . ?
C19 N2 C11 C16 0.5(7) . . . . ?
C20 N1 C30 C29 129.0(5) . . . . ?
C20 N1 C40 C39 -155.3(4) . . . . ?
C21 N4 C29 C28 0.5(7) . . . . ?
C21 N4 C29 C30 -175.6(5) . . . . ?
C21 C22 C23 C24 -0.9(10) . . . . ?
C21 C26 C27 C28 1.7(10) . . . . ?
C22 C21 C26 C25 0.2(9) . . . . ?
C22 C21 C26 C27 178.9(6) . . . . ?
C22 C23 C24 C25 0.7(11) . . . . ?
C23 C24 C25 C26 0.0(12) . . . . ?
C24 C25 C26 C21 -0.5(11) . . . . ?
C24 C25 C26 C27 -179.0(7) . . . . ?
C25 C26 C27 C28 -179.7(7) . . . . ?
C26 C21 C22 C23 0.5(9) . . . . ?
C26 C27 C28 C29 0.1(10) . . . . ?
C27 C28 C29 N4 -1.3(9) . . . . ?
C27 C28 C29 C30 174.9(6) . . . . ?
C28 C29 C30 N1 170.0(5) . . . . ?
C29 N4 C21 C22 180.0(5) . . . . ?
C29 N4 C21 C26 1.5(7) . . . . ?
C30 N1 C20 C19 -75.8(5) . . . . ?
C30 N1 C40 C39 79.8(5) . . . . ?
C31 N3 C39 C38 -1.2(7) . . . . ?
C31 N3 C39 C40 177.2(4) . . . . ?
C31 C32 C33 C34 2.0(12) . . . . ?
C31 C36 C37 C38 0.7(9) . . . . ?
C32 C31 C36 C35 -2.7(9) . . . . ?
C32 C31 C36 C37 -179.8(6) . . . . ?
C32 C33 C34 C35 -1.0(14) . . . . ?
C33 C34 C35 C36 -1.8(13) . . . . ?
C34 C35 C36 C31 3.7(11) . . . . ?
C34 C35 C36 C37 -179.3(7) . . . . ?
C35 C36 C37 C38 -176.4(6) . . . . ?
C36 C31 C32 C33 -0.2(10) . . . . ?
C36 C37 C38 C39 -0.5(9) . . . . ?
C37 C38 C39 N3 0.8(8) . . . . ?
C37 C38 C39 C40 -177.7(5) . . . . ?
C38 C39 C40 N1 -147.4(5) . . . . ?
C39 N3 C31 C32 -179.9(5) . . . . ?
C39 N3 C31 C36 1.4(7) . . . . ?
C40 N1 C20 C19 158.7(4) . . . . ?
C40 N1 C30 C29 -106.0(5) . . . . ?
